data_2006871
loop_
_publ_author_name
'Bolte, Michael'

_publ_section_title
;(2<i>S</i>,3<i>R</i>,4<i>R</i>,5<i>R</i>,S<i>S</i>)-2-Benzyl-3-hydroxy-5-{<i>N</i>-[(<i>S</i>)-1-hydroxy-3-methylbut-2-yl]-4-methylphenylsulfonimidoylmethyl}-4-methyl-1-(4-methylphenylsulfonyl)pyrrolidine
 at 140K
;
_journal_issue 12
_journal_name_full 'Acta Crystallographica Section C'
_journal_page_first IUC9700029
_journal_paper_doi 10.1107/S0108270197099277
_journal_volume 53
_journal_year 1997
_chemical_formula_sum 'C32 H42 N2 O5 S2'
_chemical_formula_weight 598.80
_chemical_name_systematic
;
S~S~-N(1S),2S,3R,4R,5R-N-[(1-Hydroxymethyl)-2-(methylpropyl)]-3-
hydroxy-4-methyl-5-(4-methylphenylsulfonimidoylmethyl)-1-(4-
methylphenylsulfonyl)-2-(phenylmethyl)-pyrrolidine
;
_space_group_IT_number 4
_symmetry_cell_setting monoclinic
_symmetry_space_group_name_Hall 'P 2yb'
_symmetry_space_group_name_H-M 'P 1 21 1'
_audit_creation_method SHELXL
_cell_angle_alpha 90
_cell_angle_beta 109.8840(10)
_cell_angle_gamma 90
_cell_formula_units_Z 2
_cell_length_a 11.1376(4)
_cell_length_b 11.3443(4)
_cell_length_c 13.2368(4)
_cell_measurement_reflns_used 6019
_cell_measurement_temperature 140
_cell_measurement_theta_max 25.00
_cell_measurement_theta_min 1.00
_cell_volume 1572.74(9)
_computing_cell_refinement 'Siemens SMART'
_computing_data_collection 'Siemens SMART'
_computing_data_reduction 'Siemens SAINT'
_computing_molecular_graphics 'XP (Siemens XTL-Plus)'
_computing_structure_refinement 'SHELXL-96 (Sheldrick, 1996b)'
_computing_structure_solution 'SHELXS-90 (Sheldrick, 1990)'
_diffrn_ambient_temperature 140
_diffrn_measurement_device 'Siemens CCD three circle diffractometer'
_diffrn_measurement_method \w
_diffrn_radiation_monochromator 'highly oriented graphite crystal'
_diffrn_radiation_source 'fine-focus sealed tube'
_diffrn_radiation_type MoK\a
_diffrn_radiation_wavelength 0.71073
_diffrn_reflns_av_R_equivalents 0.0392
_diffrn_reflns_av_sigmaI/netI 0.0623
_diffrn_reflns_limit_h_max 13
_diffrn_reflns_limit_h_min -12
_diffrn_reflns_limit_k_max 14
_diffrn_reflns_limit_k_min -13
_diffrn_reflns_limit_l_max 16
_diffrn_reflns_limit_l_min -14
_diffrn_reflns_number 12228
_diffrn_reflns_theta_max 26.46
_diffrn_reflns_theta_min 1.64
_diffrn_standards_decay_% 0.0
_diffrn_standards_interval_time 960
_diffrn_standards_number 263
_exptl_absorpt_coefficient_mu 0.211
_exptl_absorpt_correction_T_max 1.0000
_exptl_absorpt_correction_T_min 0.8410
_exptl_absorpt_correction_type 'Empirical using SADABS (Sheldrick, 1996a)'
_exptl_crystal_colour colourless
_exptl_crystal_density_diffrn 1.264
_exptl_crystal_description block
_exptl_crystal_F_000 640
_exptl_crystal_size_max 0.30
_exptl_crystal_size_mid 0.16
_exptl_crystal_size_min 0.14
_refine_diff_density_max 0.220
_refine_diff_density_min -0.322
_refine_ls_abs_structure_details 'Flack H D (1983), Acta Cryst. A39, 876-881'
_refine_ls_abs_structure_Flack -0.09(7)
_refine_ls_extinction_method none
_refine_ls_goodness_of_fit_all 1.055
_refine_ls_goodness_of_fit_obs 1.051
_refine_ls_hydrogen_treatment 'see experimental section'
_refine_ls_matrix_type full
_refine_ls_number_parameters 374
_refine_ls_number_reflns 5705
_refine_ls_number_restraints 1
_refine_ls_restrained_S_all 1.055
_refine_ls_restrained_S_obs 1.051
_refine_ls_R_factor_all 0.0652
_refine_ls_R_factor_obs .0437
_refine_ls_shift/esd_max 0.016
_refine_ls_shift/esd_mean 0.000
_refine_ls_structure_factor_coef Fsqd
_refine_ls_weighting_details 'w=1/[\s^2^(Fo^2^)+(0.0429P)^2^+0.1313P] where P=(Fo^2^+2Fc^2^)/3'
_refine_ls_weighting_scheme calc
_refine_ls_wR_factor_all 0.0950
_refine_ls_wR_factor_obs .0849
_reflns_number_observed 4657
_reflns_number_total 5705
_reflns_observed_criterion >2sigma(I)
_cod_data_source_file qa0019.cif
_cod_data_source_block th1
_cod_depositor_comments
;
The following automatic conversions were performed:
'_symmetry_cell_setting' value 'Monoclinic' changed to 'monoclinic'
according to '/home/saulius/struct/CIF-dictionaries/cif_core.dic'
dictionary named 'cif_core.dic' version 2.4.1 from 2010-06-29.

Automatic conversion script
Id: cif_fix_enum 1527 2010-12-29 10:47:43Z saulius 

The following automatic conversions were performed:

'_symmetry_cell_setting' value 'Monoclinic' changed to 'monoclinic'
according to /home/saulius/struct/CIF-dictionaries/cif_core.dic
dictionary named 'cif_core.dic' version 2.4.1 from 2010-06-29.

Automatic conversion script
Id: cif_fix_values 1715 2011-07-08 13:25:40Z adriana 

The following automatic conversions were performed:

'_refine_ls_weighting_scheme' value 'calc
w=1/[\s^2^(Fo^2^)+(0.0429P)^2^+0.1313P] where P=(Fo^2^+2Fc^2^)/3' was
changed to 'calc'. New tag '_refine_ls_weighting_details' was
created. The value of the new tag was set to
'w=1/[\s^2^(Fo^2^)+(0.0429P)^2^+0.1313P] where P=(Fo^2^+2Fc^2^)/3'.

Automatic conversion script
Id: cif_fix_values 3143 2015-03-26 13:38:13Z robertas 
;
_cod_original_sg_symbol_H-M 'P 21'
_cod_database_code 2006871
_cod_database_fobs_code 2006871

loop_
_symmetry_equiv_pos_as_xyz
'x, y, z'
'-x, y+1/2, -z'

loop_
_atom_site_aniso_label
_atom_site_aniso_U_11
_atom_site_aniso_U_22
_atom_site_aniso_U_33
_atom_site_aniso_U_12
_atom_site_aniso_U_13
_atom_site_aniso_U_23
C1 .0253(17) .0214(16) .0246(16) -.0014(13) .0126(13) -.0012(13)
S2 .0237(4) .0194(4) .0226(4) -.0011(3) .0093(3) -.0002(3)
O2 .0276(12) .0282(11) .0211(11) .0004(9) .0070(9) .0002(9)
C21 .0248(16) .0199(17) .0260(16) .0030(12) .0136(13) .0038(13)
C22 .0293(17) .0257(18) .0256(17) .0036(14) .0108(14) .0031(14)
C23 .0269(17) .0300(17) .0309(17) -.0019(15) .0083(14) .0026(16)
C24 .0274(18) .0273(17) .0361(19) .0027(14) .0156(15) .0113(15)
C24' .0294(19) .040(2) .050(2) .0017(16) .0190(17) .0112(18)
C25 .034(2) .0357(19) .034(2) .0025(15) .0207(16) -.0016(15)
C26 .0282(18) .0328(19) .0275(18) -.0025(14) .0116(14) -.0053(14)
N3 .0224(14) .0192(14) .0307(15) -.0004(10) .0109(12) -.0007(11)
C4 .0218(15) .0211(15) .0332(17) -.0025(13) .0085(13) -.0032(15)
C5 .032(2) .0254(18) .043(2) .0027(15) .0102(16) .0052(16)
O5 .0353(14) .0421(16) .0322(13) .0071(11) .0086(11) .0099(11)
C6 .0253(18) .0295(19) .047(2) -.0026(14) .0150(16) -.0126(16)
C61 .035(2) .033(2) .055(2) .0053(16) .0196(18) -.0033(18)
C62 .0330(19) .057(2) .0311(19) .0055(18) .0095(16) -.0121(19)
C11 .0269(17) .0204(16) .0219(16) .0001(13) .0095(13) .0023(13)
C12 .0299(18) .0217(16) .0211(16) -.0026(13) .0063(14) -.0015(12)
C12' .047(2) .0308(19) .0233(17) -.0068(15) .0140(16) -.0045(14)
C13 .0260(16) .0219(17) .0261(16) -.0027(13) .0052(13) -.0023(14)
O13 .0277(12) .0272(12) .0365(14) -.0080(10) -.0014(10) -.0007(11)
C14 .0207(16) .0208(16) .0268(17) -.0005(12) .0086(13) .0012(13)
C41 .0284(17) .0236(16) .0296(18) -.0047(14) .0110(14) .0013(14)
C42 .0272(16) .0286(16) .0197(15) -.0013(15) .0101(13) .0039(14)
C43 .0318(17) .0369(18) .0288(17) -.0061(16) .0139(14) .0018(16)
C44 .0289(19) .061(3) .034(2) .0026(18) .0190(16) .0081(18)
C45 .044(2) .055(2) .0243(19) .0141(19) .0155(17) -.0024(17)
C46 .041(2) .047(2) .0266(18) .0045(17) .0099(16) -.0086(16)
C47 .0270(18) .041(2) .0253(17) .0039(15) .0092(14) -.0025(15)
N15 .0241(14) .0196(14) .0218(13) -.0014(10) .0060(11) .0015(10)
S51 .0242(4) .0259(4) .0231(4) -.0017(3) .0062(3) .0013(3)
O51 .0312(13) .0264(12) .0304(12) -.0054(10) .0041(10) .0005(10)
O52 .0325(13) .0377(13) .0231(12) -.0003(10) .0083(10) .0053(9)
C51 .0170(15) .0260(17) .0270(18) .0032(13) .0035(13) .0030(14)
C52 .0256(18) .0268(18) .0283(18) -.0026(13) .0061(15) .0076(14)
C53 .0256(17) .0388(19) .0303(18) .0028(16) .0130(14) .0088(16)
C54 .0259(18) .0355(19) .0246(17) .0079(15) .0063(14) .0044(15)
C54' .046(2) .039(2) .043(2) .0139(18) .0213(19) .0087(17)
C55 .0281(19) .0262(18) .0325(19) .0025(14) .0060(15) .0052(15)
C56 .0228(17) .0305(18) .0285(18) .0011(14) .0098(14) .0061(14)

loop_
_atom_site_label
_atom_site_fract_x
_atom_site_fract_y
_atom_site_fract_z
_atom_site_U_iso_or_equiv
_atom_site_thermal_displace_type
_atom_site_calc_flag
_atom_site_refinement_flags
_atom_site_occupancy
_atom_site_disorder_group
_atom_site_type_symbol
C1 .3014(3) .5760(3) .7436(2) .0227(7) Uani d . 1 . C
H1A .3562 .5955 .8179 .027 Uiso calc R 1 . H
H1B .2114 .5860 .7390 .027 Uiso calc R 1 . H
S2 .33535(7) .67813(6) .65237(6) .02152(17) Uani d . 1 . S
O2 .26727(19) .63325(18) .54391(16) .0260(5) Uani d . 1 . O
C21 .5015(3) .6607(2) .6796(2) .0223(7) Uani d . 1 . C
C22 .5920(3) .6964(3) .7764(2) .0265(7) Uani d . 1 . C
H22 .5663 .7289 .8320 .032 Uiso calc R 1 . H
C23 .7207(3) .6833(3) .7900(2) .0297(7) Uani d . 1 . C
H23 .7832 .7081 .8554 .036 Uiso calc R 1 . H
C24 .7603(3) .6345(3) .7092(3) .0290(7) Uani d . 1 . C
C24' .8996(3) .6223(3) .7226(3) .0385(9) Uani d . 1 . C
H24A .9182 .6689 .6673 .058 Uiso calc R 1 . H
H24B .9194 .5393 .7154 .058 Uiso calc R 1 . H
H24C .9518 .6510 .7939 .058 Uiso calc R 1 . H
C25 .6665(3) .5966(3) .6143(3) .0324(8) Uani d . 1 . C
H25 .6915 .5608 .5597 .039 Uiso calc R 1 . H
C26 .5388(3) .6105(3) .5988(3) .0289(7) Uani d . 1 . C
H26 .4763 .5859 .5334 .035 Uiso calc R 1 . H
N3 .3187(2) .8066(2) .6793(2) .0237(6) Uani d . 1 . N
C4 .1855(3) .8508(3) .6562(2) .0256(7) Uani d . 1 . C
H4 .1251 .7826 .6358 .031 Uiso calc R 1 . H
C5 .1579(3) .9340(3) .5599(3) .0341(8) Uani d . 1 . C
H5A .0715 .9679 .5436 .041 Uiso calc R 1 . H
H5B .2200 .9997 .5790 .041 Uiso calc R 1 . H
O5 .1651(2) .8762(2) .46594(17) .0373(6) Uani d . 1 . O
H5 .2218 .8239 .4841 .045 Uiso calc R 1 . H
C6 .1708(3) .9123(3) .7545(3) .0334(8) Uani d . 1 . C
H6 .2275 .9833 .7709 .040 Uiso calc R 1 . H
C61 .0321(3) .9545(3) .7293(3) .0402(9) Uani d . 1 . C
H61A .0081 1.0062 .6663 .060 Uiso calc R 1 . H
H61B .0251 .9978 .7911 .060 Uiso calc R 1 . H
H61C -.0251 .8861 .7145 .060 Uiso calc R 1 . H
C62 .2110(3) .8331(3) .8531(3) .0408(9) Uani d . 1 . C
H62A .2011 .8757 .9142 .061 Uiso calc R 1 . H
H62B .3006 .8101 .8701 .061 Uiso calc R 1 . H
H62C .1573 .7624 .8386 .061 Uiso calc R 1 . H
C11 .3235(3) .4461(3) .7207(2) .0227(7) Uani d . 1 . C
H11 .4050 .4393 .7050 .027 Uiso calc R 1 . H
C12 .2147(3) .3878(3) .6295(2) .0248(7) Uani d . 1 . C
H12 .1630 .4495 .5796 .030 Uiso calc R 1 . H
C12' .2657(3) .2989(3) .5670(3) .0331(8) Uani d . 1 . C
H12A .3154 .3405 .5296 .050 Uiso calc R 1 . H
H12B .1939 .2580 .5144 .050 Uiso calc R 1 . H
H12C .3204 .2414 .6170 .050 Uiso calc R 1 . H
C13 .1350(3) .3302(3) .6912(2) .0256(7) Uani d . 1 . C
H13 .0844 .3922 .7125 .031 Uiso calc R 1 . H
O13 .0519(2) .23902(19) .63453(18) .0336(5) Uani d . 1 . O
H13O -.0202 .2676 .6008 .040 Uiso calc R 1 . H
C14 .2346(3) .2794(3) .7915(2) .0226(7) Uani d . 1 . C
H14 .2720 .2072 .7705 .027 Uiso calc R 1 . H
C41 .1820(3) .2459(3) .8815(2) .0269(7) Uani d . 1 . C
H41A .1211 .1799 .8557 .032 Uiso calc R 1 . H
H41B .2538 .2168 .9438 .032 Uiso calc R 1 . H
C42 .1156(3) .3438(3) .9197(2) .0246(6) Uani d . 1 . C
C43 -.0168(3) .3422(3) .8940(2) .0316(7) Uani d . 1 . C
H43 -.0649 .2798 .8514 .038 Uiso calc R 1 . H
C44 -.0797(3) .4305(3) .9296(3) .0389(9) Uani d . 1 . C
H44 -.1696 .4273 .9125 .047 Uiso calc R 1 . H
C45 -.0104(4) .5224(3) .9899(3) .0402(9) Uani d . 1 . C
H45 -.0531 .5835 1.0133 .048 Uiso calc R 1 . H
C46 .1212(3) .5260(3) 1.0164(3) .0385(9) Uani d . 1 . C
H46 .1686 .5897 1.0578 .046 Uiso calc R 1 . H
C47 .1838(3) .4367(3) .9825(2) .0312(8) Uani d . 1 . C
H47 .2742 .4388 1.0022 .037 Uiso calc R 1 . H
N15 .3335(2) .3747(2) .81891(18) .0223(6) Uani d . 1 . N
S51 .47870(7) .34694(7) .90178(6) .02487(18) Uani d . 1 . S
O51 .54993(19) .45473(19) .90965(16) .0309(5) Uani d . 1 . O
O52 .4656(2) .29491(19) .99697(17) .0314(5) Uani d . 1 . O
C51 .5415(3) .2392(3) .8378(2) .0243(7) Uani d . 1 . C
C52 .6109(3) .2730(3) .7719(2) .0277(7) Uani d . 1 . C
H52 .6295 .3537 .7650 .033 Uiso calc R 1 . H
C53 .6524(3) .1865(3) .7166(2) .0307(7) Uani d . 1 . C
H53 .7013 .2090 .6733 .037 Uiso calc R 1 . H
C54 .6238(3) .0684(3) .7234(3) .0293(7) Uani d . 1 . C
C54' .6723(3) -.0255(3) .6656(3) .0410(9) Uani d . 1 . C
H54A .7080 .0121 .6154 .062 Uiso calc R 1 . H
H54B .6016 -.0772 .6258 .062 Uiso calc R 1 . H
H54C .7387 -.0721 .7182 .062 Uiso calc R 1 . H
C55 .5527(3) .0364(3) .7884(3) .0300(8) Uani d . 1 . C
H55 .5310 -.0439 .7926 .036 Uiso calc R 1 . H
C56 .5137(3) .1203(3) .8466(2) .0270(7) Uani d . 1 . C
H56 .4681 .0972 .8924 .032 Uiso calc R 1 . H

loop_
_atom_type_symbol
_atom_type_description
_atom_type_scat_dispersion_real
_atom_type_scat_dispersion_imag
_atom_type_scat_source
C C 0.0033 0.0016 'International Tables Vol C Tables 4.2.6.8 and 6.1.1.4'
H H 0.0000 0.0000 'International Tables Vol C Tables 4.2.6.8 and 6.1.1.4'
N N 0.0061 0.0033 'International Tables Vol C Tables 4.2.6.8 and 6.1.1.4'
O O 0.0106 0.0060 'International Tables Vol C Tables 4.2.6.8 and 6.1.1.4'
S S 0.1246 0.1234 'International Tables Vol C Tables 4.2.6.8 and 6.1.1.4'

loop_
_geom_angle_atom_site_label_1
_geom_angle_atom_site_label_2
_geom_angle_atom_site_label_3
_geom_angle
C11 C1 S2 113.5(2)
O2 S2 N3 119.75(13)
O2 S2 C21 108.46(13)
N3 S2 C21 105.08(13)
O2 S2 C1 106.02(13)
N3 S2 C1 112.76(14)
C21 S2 C1 103.55(14)
C26 C21 C22 120.8(3)
C26 C21 S2 116.9(2)
C22 C21 S2 122.3(2)
C23 C22 C21 118.7(3)
C22 C23 C24 121.4(3)
C25 C24 C23 118.2(3)
C25 C24 C24' 120.1(3)
C23 C24 C24' 121.7(3)
C26 C25 C24 121.1(3)
C25 C26 C21 119.7(3)
C4 N3 S2 117.6(2)
N3 C4 C5 106.4(2)
N3 C4 C6 111.3(2)
C5 C4 C6 112.1(3)
O5 C5 C4 112.8(2)
C62 C6 C4 112.0(3)
C62 C6 C61 110.4(3)
C4 C6 C61 110.3(3)
N15 C11 C12 104.7(2)
N15 C11 C1 108.4(2)
C12 C11 C1 115.4(2)
C12' C12 C13 113.2(2)
C12' C12 C11 111.7(3)
C13 C12 C11 102.1(2)
O13 C13 C14 109.6(2)
O13 C13 C12 114.8(2)
C14 C13 C12 104.0(2)
N15 C14 C13 101.3(2)
N15 C14 C41 115.6(2)
C13 C14 C41 114.3(2)
C42 C41 C14 115.7(2)
C43 C42 C47 118.1(3)
C43 C42 C41 120.4(3)
C47 C42 C41 121.5(3)
C44 C43 C42 121.3(3)
C45 C44 C43 119.5(3)
C44 C45 C46 120.3(3)
C45 C46 C47 120.0(3)
C46 C47 C42 120.8(3)
C14 N15 C11 110.3(2)
C14 N15 S51 119.93(18)
C11 N15 S51 116.48(19)
O51 S51 O52 120.01(13)
O51 S51 N15 106.13(12)
O52 S51 N15 106.98(12)
O51 S51 C51 108.94(14)
O52 S51 C51 108.08(14)
N15 S51 C51 105.83(13)
C56 C51 C52 120.0(3)
C56 C51 S51 119.6(2)
C52 C51 S51 120.2(2)
C53 C52 C51 119.1(3)
C54 C53 C52 121.4(3)
C53 C54 C55 118.7(3)
C53 C54 C54' 121.2(3)
C55 C54 C54' 120.1(3)
C56 C55 C54 121.0(3)
C55 C56 C51 119.8(3)

loop_
_geom_bond_atom_site_label_1
_geom_bond_atom_site_label_2
_geom_bond_site_symmetry_2
_geom_bond_distance
_geom_bond_publ_flag
C1 C11 . 1.541(4) ?
C1 S2 . 1.804(3) ?
S2 O2 . 1.468(2) ?
S2 N3 . 1.526(2) ?
S2 C21 . 1.771(3) ?
C21 C26 . 1.394(4) ?
C21 C22 . 1.394(4) ?
C22 C23 . 1.391(4) ?
C23 C24 . 1.402(4) ?
C24 C25 . 1.401(5) ?
C24 C24' . 1.506(4) ?
C25 C26 . 1.375(4) ?
N3 C4 . 1.496(4) ?
C4 C5 . 1.530(4) ?
C4 C6 . 1.533(4) ?
C5 O5 . 1.432(4) ?
C6 C62 . 1.522(5) ?
C6 C61 . 1.542(4) ?
C11 N15 . 1.504(4) ?
C11 C12 . 1.539(4) ?
C12 C12' . 1.531(4) ?
C12 C13 . 1.541(4) ?
C13 O13 . 1.420(3) ?
C13 C14 . 1.524(4) ?
C14 N15 . 1.497(4) ?
C14 C41 . 1.543(4) ?
C41 C42 . 1.514(4) ?
C42 C43 . 1.395(4) ?
C42 C47 . 1.396(4) ?
C43 C44 . 1.392(5) ?
C44 C45 . 1.379(5) ?
C45 C46 . 1.388(5) ?
C46 C47 . 1.389(4) ?
N15 S51 . 1.646(2) ?
S51 O51 . 1.442(2) ?
S51 O52 . 1.443(2) ?
S51 C51 . 1.761(3) ?
C51 C56 . 1.397(4) ?
C51 C52 . 1.402(4) ?
C52 C53 . 1.393(5) ?
C53 C54 . 1.388(5) ?
C54 C55 . 1.401(4) ?
C54 C54' . 1.514(5) ?
C55 C56 . 1.384(4) ?

loop_
_geom_torsion_atom_site_label_1
_geom_torsion_atom_site_label_2
_geom_torsion_atom_site_label_3
_geom_torsion_atom_site_label_4
_geom_torsion
C11 C1 S2 O2 49.7(2)
C11 C1 S2 N3 -177.4(2)
C11 C1 S2 C21 -64.4(2)
O2 S2 C21 C26 0.0(3)
N3 S2 C21 C26 -129.1(2)
C1 S2 C21 C26 112.4(2)
O2 S2 C21 C22 179.3(2)
N3 S2 C21 C22 50.2(3)
C1 S2 C21 C22 -68.3(3)
C26 C21 C22 C23 1.5(4)
S2 C21 C22 C23 -177.8(2)
C21 C22 C23 C24 -0.6(5)
C22 C23 C24 C25 -1.2(5)
C22 C23 C24 C24' 178.8(3)
C23 C24 C25 C26 2.2(5)
C24' C24 C25 C26 -177.8(3)
C24 C25 C26 C21 -1.4(5)
C22 C21 C26 C25 -0.5(5)
S2 C21 C26 C25 178.8(3)
O2 S2 N3 C4 53.3(3)
C21 S2 N3 C4 175.4(2)
C1 S2 N3 C4 -72.5(2)
S2 N3 C4 C5 -108.5(2)
S2 N3 C4 C6 129.1(2)
N3 C4 C5 O5 61.0(3)
C6 C4 C5 O5 -177.1(2)
N3 C4 C6 C62 -55.3(3)
C5 C4 C6 C62 -174.4(3)
N3 C4 C6 C61 -178.7(3)
C5 C4 C6 C61 62.2(3)
S2 C1 C11 N15 162.20(19)
S2 C1 C11 C12 -80.9(3)
N15 C11 C12 C12' -95.5(3)
C1 C11 C12 C12' 145.4(3)
N15 C11 C12 C13 25.6(3)
C1 C11 C12 C13 -93.4(3)
C12' C12 C13 O13 -40.5(4)
C11 C12 C13 O13 -160.6(2)
C12' C12 C13 C14 79.2(3)
C11 C12 C13 C14 -40.9(3)
O13 C13 C14 N15 162.6(2)
C12 C13 C14 N15 39.5(3)
O13 C13 C14 C41 -72.4(3)
C12 C13 C14 C41 164.4(2)
N15 C14 C41 C42 60.9(3)
C13 C14 C41 C42 -56.1(3)
C14 C41 C42 C43 108.1(3)
C14 C41 C42 C47 -72.8(4)
C47 C42 C43 C44 0.0(4)
C41 C42 C43 C44 179.1(3)
C42 C43 C44 C45 1.2(5)
C43 C44 C45 C46 -1.1(5)
C44 C45 C46 C47 -0.1(5)
C45 C46 C47 C42 1.3(5)
C43 C42 C47 C46 -1.2(4)
C41 C42 C47 C46 179.7(3)
C13 C14 N15 C11 -23.6(3)
C41 C14 N15 C11 -147.6(2)
C13 C14 N15 S51 -163.21(19)
C41 C14 N15 S51 72.7(3)
C12 C11 N15 C14 -1.4(3)
C1 C11 N15 C14 122.2(3)
C12 C11 N15 S51 139.7(2)
C1 C11 N15 S51 -96.6(2)
C14 N15 S51 O51 179.0(2)
C11 N15 S51 O51 41.8(2)
C14 N15 S51 O52 -51.7(2)
C11 N15 S51 O52 171.00(19)
C14 N15 S51 C51 63.4(2)
C11 N15 S51 C51 -73.9(2)
O51 S51 C51 C56 162.5(2)
O52 S51 C51 C56 30.5(3)
N15 S51 C51 C56 -83.8(3)
O51 S51 C51 C52 -22.3(3)
O52 S51 C51 C52 -154.2(2)
N15 S51 C51 C52 91.4(3)
C56 C51 C52 C53 -0.6(4)
S51 C51 C52 C53 -175.8(2)
C51 C52 C53 C54 1.6(5)
C52 C53 C54 C55 -0.7(5)
C52 C53 C54 C54' -178.3(3)
C53 C54 C55 C56 -1.3(5)
C54' C54 C55 C56 176.4(3)
C54 C55 C56 C51 2.2(5)
C52 C51 C56 C55 -1.3(5)
S51 C51 C56 C55 174.0(2)
